data_4123696
loop_
_publ_author_name
'Pensack, Ryan D.'
'Tilley, Andrew J.'
'Parkin, Sean R.'
'Lee, Tia S.'
'Payne, Marcia M.'
'Gao, Dong'
'Jahnke, Ashlee A.'
'Oblinsky, Daniel G.'
'Li, Peng-Fei'
'Anthony, John E.'
'Seferos, Dwight S.'
'Scholes, Gregory D.'

_publ_section_title
;
 Exciton delocalization drives rapid singlet fission in nanoparticles of
 acene derivatives.
;
_journal_issue 21
_journal_name_full 'Journal of the American Chemical Society'
_journal_page_first 6790
_journal_page_last 6803
_journal_paper_doi 10.1021/ja512668r
_journal_volume 137
_journal_year 2015
_chemical_formula_moiety 'C54 H66 F8 Si2'
_chemical_formula_sum 'C54 H66 F8 Si2'
_chemical_formula_weight 923.25
_chemical_name_systematic
; 
 ? 
;
_space_group_IT_number 2
_symmetry_cell_setting triclinic
_symmetry_space_group_name_Hall '-P 1'
_symmetry_space_group_name_H-M 'P -1'
_atom_sites_solution_hydrogens geom
_atom_sites_solution_primary direct
_atom_sites_solution_secondary difmap
_audit_creation_method SHELXL-97
_cell_angle_alpha 82.407(1)
_cell_angle_beta 85.752(1)
_cell_angle_gamma 84.643(1)
_cell_formula_units_Z 2
_cell_length_a 8.2102(2)
_cell_length_b 14.7226(4)
_cell_length_c 20.9185(5)
_cell_measurement_reflns_used 9186
_cell_measurement_temperature 90.0(2)
_cell_measurement_theta_max 67.96
_cell_measurement_theta_min 3.04
_cell_volume 2490.53(11)
_computing_cell_refinement APEX2
_computing_data_collection 'APEX2 (Bruker-AXS, 2006)'
_computing_data_reduction APEX2
_computing_molecular_graphics 'XP in SHELXTL (Sheldrick, 2008)'
_computing_publication_material
; 
SHELX-97 (Sheldrick, 2008) and local procedures 
;
_computing_structure_refinement 'SHELXL-97 (Sheldrick, 2008)'
_computing_structure_solution 'SHELXS-97 (Sheldrick, 2008)'
_diffrn_ambient_temperature 90.0(2)
_diffrn_detector_area_resol_mean 5.6
_diffrn_measured_fraction_theta_full 0.953
_diffrn_measured_fraction_theta_max 0.953
_diffrn_measurement_device_type 'Bruker X8 Proteum diffractometer'
_diffrn_measurement_method '\f and \w scans'
_diffrn_radiation_monochromator 'graded multilayer optics'
_diffrn_radiation_source 'fine-focus rotating anode'
_diffrn_radiation_type CuK\a
_diffrn_radiation_wavelength 1.54178
_diffrn_reflns_av_R_equivalents 0.0402
_diffrn_reflns_av_sigmaI/netI 0.0355
_diffrn_reflns_limit_h_max 9
_diffrn_reflns_limit_h_min -8
_diffrn_reflns_limit_k_max 17
_diffrn_reflns_limit_k_min -17
_diffrn_reflns_limit_l_max 25
_diffrn_reflns_limit_l_min -24
_diffrn_reflns_number 31889
_diffrn_reflns_theta_full 68.26
_diffrn_reflns_theta_max 68.26
_diffrn_reflns_theta_min 3.04
_diffrn_standards_number 0
_exptl_absorpt_coefficient_mu 1.190
_exptl_absorpt_correction_T_max 0.977
_exptl_absorpt_correction_T_min 0.711
_exptl_absorpt_correction_type multi-scan
_exptl_absorpt_process_details 'Sadabs in APEX2 (BrukerAXS, 2006)'
_exptl_crystal_colour blue
_exptl_crystal_density_diffrn 1.231
_exptl_crystal_density_method 'not measured'
_exptl_crystal_description flake
_exptl_crystal_F_000 980
_exptl_crystal_size_max 0.26
_exptl_crystal_size_mid 0.20
_exptl_crystal_size_min 0.02
_refine_diff_density_max 0.321
_refine_diff_density_min -0.301
_refine_diff_density_rms 0.051
_refine_ls_extinction_method none
_refine_ls_goodness_of_fit_ref 1.120
_refine_ls_hydrogen_treatment constr
_refine_ls_matrix_type full
_refine_ls_number_parameters 587
_refine_ls_number_reflns 8693
_refine_ls_number_restraints 0
_refine_ls_restrained_S_all 1.120
_refine_ls_R_factor_all 0.0510
_refine_ls_R_factor_gt 0.0434
_refine_ls_shift/su_max 0.001
_refine_ls_shift/su_mean 0.000
_refine_ls_structure_factor_coef Fsqd
_refine_ls_weighting_details 'calc w=1/[\s^2^(Fo^2^)+(0.0375P)^2^+2.0821P] where P=(Fo^2^+2Fc^2^)/3'
_refine_ls_weighting_scheme calc
_refine_ls_wR_factor_gt 0.1117
_refine_ls_wR_factor_ref 0.1161
_reflns_number_gt 7471
_reflns_number_total 8693
_reflns_threshold_expression >2\s(I)
_cod_data_source_file ja512668r_si_004.cif
_cod_data_source_block x10013
_cod_depositor_comments 'Adding full bibliography for 4123696--4123698.cif.'
_cod_database_code 4123696

loop_
_symmetry_equiv_pos_as_xyz
'x, y, z'
'-x, -y, -z'

loop_
_atom_site_label
_atom_site_type_symbol
_atom_site_fract_x
_atom_site_fract_y
_atom_site_fract_z
_atom_site_U_iso_or_equiv
_atom_site_adp_type
_atom_site_occupancy
_atom_site_symmetry_multiplicity
_atom_site_calc_flag
_atom_site_refinement_flags
Si1A Si 0.58547(6) 0.70792(4) 0.24055(2) 0.01801(13) Uani 1 1 d .
F1A F 1.11294(13) 0.44842(8) 0.36319(6) 0.0271(3) Uani 1 1 d .
F2A F 1.36486(13) 0.34414(8) 0.42173(6) 0.0276(3) Uani 1 1 d .
F3A F 1.32443(13) 0.26056(8) 0.54223(6) 0.0258(3) Uani 1 1 d .
F4A F 1.03205(13) 0.28201(8) 0.61221(5) 0.0243(3) Uani 1 1 d .
C1A C 0.5219(2) 0.54473(13) 0.43562(9) 0.0164(4) Uani 1 1 d .
C2A C 0.6526(2) 0.48700(13) 0.46367(9) 0.0166(4) Uani 1 1 d .
C3A C 0.8050(2) 0.47367(13) 0.42909(9) 0.0182(4) Uani 1 1 d .
H3A H 0.8191 0.5020 0.3858 0.022 Uiso 1 1 calc R
C4A C 0.9345(2) 0.41987(13) 0.45738(9) 0.0179(4) Uani 1 1 d .
C5A C 1.0911(2) 0.40713(14) 0.42391(10) 0.0205(4) Uani 1 1 d .
C6A C 1.2168(2) 0.35547(14) 0.45262(10) 0.0205(4) Uani 1 1 d .
C7A C 1.1957(2) 0.31225(13) 0.51704(10) 0.0205(4) Uani 1 1 d .
C8A C 1.0505(2) 0.32279(13) 0.55086(9) 0.0190(4) Uani 1 1 d .
C9A C 0.9134(2) 0.37664(13) 0.52296(9) 0.0173(4) Uani 1 1 d .
C10A C 0.7633(2) 0.38733(13) 0.55683(9) 0.0180(4) Uani 1 1 d .
H10A H 0.7492 0.3572 0.5997 0.022 Uiso 1 1 calc R
C11A C 0.6307(2) 0.44238(12) 0.52876(9) 0.0159(4) Uani 1 1 d .
C12A C 0.5438(2) 0.59238(13) 0.37209(9) 0.0177(4) Uani 1 1 d .
C13A C 0.5602(2) 0.63615(14) 0.31918(10) 0.0209(4) Uani 1 1 d .
C14A C 0.3772(2) 0.76385(15) 0.21867(10) 0.0254(4) Uani 1 1 d .
H14A H 0.3942 0.8086 0.1789 0.030 Uiso 1 1 calc R
C15A C 0.2685(3) 0.69263(18) 0.20185(13) 0.0411(6) Uani 1 1 d .
H15A H 0.2538 0.6458 0.2393 0.062 Uiso 1 1 calc R
H15B H 0.3206 0.6633 0.1652 0.062 Uiso 1 1 calc R
H15C H 0.1615 0.7231 0.1903 0.062 Uiso 1 1 calc R
C16A C 0.2883(3) 0.81760(17) 0.27070(11) 0.0342(5) Uani 1 1 d .
H16A H 0.1812 0.8441 0.2563 0.051 Uiso 1 1 calc R
H16B H 0.3538 0.8671 0.2782 0.051 Uiso 1 1 calc R
H16C H 0.2729 0.7761 0.3109 0.051 Uiso 1 1 calc R
C17A C 0.7415(2) 0.79101(14) 0.24919(10) 0.0235(4) Uani 1 1 d .
H17A H 0.8426 0.7525 0.2631 0.028 Uiso 1 1 calc R
C18A C 0.6969(3) 0.85553(16) 0.30051(11) 0.0327(5) Uani 1 1 d .
H18A H 0.7942 0.8852 0.3084 0.049 Uiso 1 1 calc R
H18B H 0.6568 0.8202 0.3407 0.049 Uiso 1 1 calc R
H18C H 0.6111 0.9026 0.2853 0.049 Uiso 1 1 calc R
C19A C 0.7896(3) 0.84525(18) 0.18463(11) 0.0400(6) Uani 1 1 d .
H19A H 0.6941 0.8842 0.1685 0.060 Uiso 1 1 calc R
H19B H 0.8286 0.8026 0.1535 0.060 Uiso 1 1 calc R
H19C H 0.8770 0.8840 0.1902 0.060 Uiso 1 1 calc R
C20A C 0.6651(2) 0.63130(14) 0.17814(10) 0.0222(4) Uani 1 1 d .
H20A H 0.5901 0.5821 0.1793 0.027 Uiso 1 1 calc R
H20B H 0.6611 0.6680 0.1350 0.027 Uiso 1 1 calc R
C21A C 0.8395(2) 0.58615(15) 0.18542(10) 0.0238(4) Uani 1 1 d .
H21A H 0.9142 0.6343 0.1882 0.029 Uiso 1 1 calc R
H21B H 0.8421 0.5438 0.2263 0.029 Uiso 1 1 calc R
C22A C 0.9010(2) 0.53267(14) 0.12929(10) 0.0240(4) Uani 1 1 d .
H22A H 0.8277 0.4834 0.1276 0.029 Uiso 1 1 calc R
H22B H 0.8938 0.5748 0.0884 0.029 Uiso 1 1 calc R
C23A C 1.0764(2) 0.48946(15) 0.13374(10) 0.0268(5) Uani 1 1 d .
H23A H 1.1468 0.5360 0.1439 0.032 Uiso 1 1 calc R
H23B H 1.0796 0.4384 0.1697 0.032 Uiso 1 1 calc R
C24A C 1.1456(2) 0.45281(15) 0.07178(10) 0.0256(4) Uani 1 1 d .
H24A H 1.1419 0.5041 0.0360 0.031 Uiso 1 1 calc R
H24B H 1.0743 0.4067 0.0616 0.031 Uiso 1 1 calc R
C25A C 1.3205(3) 0.40893(16) 0.07464(10) 0.0290(5) Uani 1 1 d .
H25A H 1.3894 0.4520 0.0904 0.035 Uiso 1 1 calc R
H25B H 1.3219 0.3526 0.1062 0.035 Uiso 1 1 calc R
C26A C 1.3949(3) 0.38410(16) 0.00987(11) 0.0320(5) Uani 1 1 d .
H26A H 1.3245 0.3422 -0.0063 0.038 Uiso 1 1 calc R
H26B H 1.3958 0.4407 -0.0214 0.038 Uiso 1 1 calc R
C27A C 1.5680(3) 0.3384(2) 0.01280(13) 0.0499(7) Uani 1 1 d .
H27A H 1.6381 0.3788 0.0297 0.075 Uiso 1 1 calc R
H27B H 1.6105 0.3269 -0.0307 0.075 Uiso 1 1 calc R
H27C H 1.5672 0.2799 0.0413 0.075 Uiso 1 1 calc R
Si1B Si 0.34308(6) -0.19016(4) 0.76088(2) 0.01937(13) Uani 1 1 d .
F1B F -0.12442(13) 0.06122(8) 0.62439(5) 0.0222(3) Uani 1 1 d .
F2B F -0.36658(13) 0.16800(8) 0.56137(6) 0.0251(3) Uani 1 1 d .
F3B F -0.30905(13) 0.25080(8) 0.44092(6) 0.0243(3) Uani 1 1 d .
F4B F -0.01000(13) 0.22548(8) 0.37689(5) 0.0222(2) Uani 1 1 d .
C1B C 0.4694(2) -0.04222(13) 0.56479(9) 0.0150(4) Uani 1 1 d .
C2B C 0.3442(2) 0.01580(12) 0.53271(9) 0.0147(4) Uani 1 1 d .
C3B C 0.1880(2) 0.03173(13) 0.56407(9) 0.0158(4) Uani 1 1 d .
H3B H 0.1677 0.0046 0.6074 0.019 Uiso 1 1 calc R
C4B C 0.0641(2) 0.08605(13) 0.53295(9) 0.0158(4) Uani 1 1 d .
C5B C -0.0953(2) 0.10139(13) 0.56363(9) 0.0179(4) Uani 1 1 d .
C6B C -0.2161(2) 0.15429(13) 0.53273(10) 0.0188(4) Uani 1 1 d .
C7B C -0.1864(2) 0.19680(13) 0.46855(10) 0.0187(4) Uani 1 1 d .
C8B C -0.0378(2) 0.18396(13) 0.43733(9) 0.0175(4) Uani 1 1 d .
C9B C 0.0941(2) 0.12793(13) 0.46752(9) 0.0159(4) Uani 1 1 d .
C10B C 0.2472(2) 0.11379(13) 0.43628(9) 0.0163(4) Uani 1 1 d .
H10B H 0.2670 0.1421 0.3932 0.020 Uiso 1 1 calc R
C11B C 0.3744(2) 0.05781(12) 0.46747(9) 0.0148(4) Uani 1 1 d .
C12B C 0.4353(2) -0.08612(13) 0.62885(9) 0.0156(4) Uani 1 1 d .
C13B C 0.4016(2) -0.12450(13) 0.68228(9) 0.0188(4) Uani 1 1 d .
C14B C 0.4575(3) -0.30764(15) 0.76349(10) 0.0282(5) Uani 1 1 d .
H14B H 0.4511 -0.3371 0.8094 0.034 Uiso 1 1 calc R
C15B C 0.3799(3) -0.36998(16) 0.72304(13) 0.0391(6) Uani 1 1 d .
H15D H 0.3762 -0.3405 0.6783 0.059 Uiso 1 1 calc R
H15E H 0.2683 -0.3800 0.7409 0.059 Uiso 1 1 calc R
H15F H 0.4456 -0.4292 0.7241 0.059 Uiso 1 1 calc R
C16B C 0.6394(3) -0.30305(17) 0.74191(11) 0.0340(5) Uani 1 1 d .
H16D H 0.6945 -0.3653 0.7457 0.051 Uiso 1 1 calc R
H16E H 0.6902 -0.2660 0.7694 0.051 Uiso 1 1 calc R
H16F H 0.6500 -0.2748 0.6968 0.051 Uiso 1 1 calc R
C17B C 0.1148(2) -0.19847(15) 0.76567(10) 0.0235(4) Uani 1 1 d .
H17B H 0.0915 -0.2395 0.7335 0.028 Uiso 1 1 calc R
C18B C 0.0568(3) -0.24341(17) 0.83254(10) 0.0302(5) Uani 1 1 d .
H18D H 0.0740 -0.2036 0.8650 0.045 Uiso 1 1 calc R
H18E H 0.1192 -0.3031 0.8424 0.045 Uiso 1 1 calc R
H18F H -0.0601 -0.2524 0.8330 0.045 Uiso 1 1 calc R
C19B C 0.0182(3) -0.10515(16) 0.74831(11) 0.0319(5) Uani 1 1 d .
H19D H -0.0989 -0.1138 0.7493 0.048 Uiso 1 1 calc R
H19E H 0.0554 -0.0783 0.7049 0.048 Uiso 1 1 calc R
H19F H 0.0365 -0.0638 0.7796 0.048 Uiso 1 1 calc R
C20B C 0.3882(2) -0.12685(16) 0.82877(10) 0.0257(5) Uani 1 1 d .
H20C H 0.3078 -0.0724 0.8287 0.031 Uiso 1 1 calc R
H20D H 0.3658 -0.1672 0.8696 0.031 Uiso 1 1 calc R
C21B C 0.5583(2) -0.09339(15) 0.83142(10) 0.0251(4) Uani 1 1 d .
H21C H 0.6415 -0.1466 0.8314 0.030 Uiso 1 1 calc R
H21D H 0.5815 -0.0500 0.7921 0.030 Uiso 1 1 calc R
C22B C 0.5739(2) -0.04593(16) 0.89076(10) 0.0281(5) Uani 1 1 d .
H22C H 0.5631 -0.0915 0.9298 0.034 Uiso 1 1 calc R
H22D H 0.4823 0.0025 0.8935 0.034 Uiso 1 1 calc R
C23B C 0.7350(2) -0.00246(15) 0.89071(10) 0.0250(4) Uani 1 1 d .
H23C H 0.7484 0.0408 0.8506 0.030 Uiso 1 1 calc R
H23D H 0.8263 -0.0514 0.8902 0.030 Uiso 1 1 calc R
C24B C 0.7478(2) 0.04925(15) 0.94863(10) 0.0268(5) Uani 1 1 d .
H24C H 0.6480 0.0917 0.9533 0.032 Uiso 1 1 calc R
H24D H 0.7524 0.0045 0.9883 0.032 Uiso 1 1 calc R
C25B C 0.8972(3) 0.10391(15) 0.94256(10) 0.0258(5) Uani 1 1 d .
H25C H 0.8877 0.1518 0.9047 0.031 Uiso 1 1 calc R
H25D H 0.9958 0.0622 0.9340 0.031 Uiso 1 1 calc R
C26B C 0.9217(3) 0.15011(15) 1.00155(11) 0.0284(5) Uani 1 1 d .
H26C H 0.9386 0.1023 1.0390 0.034 Uiso 1 1 calc R
H26D H 0.8211 0.1894 1.0117 0.034 Uiso 1 1 calc R
C27B C 1.0669(3) 0.20862(18) 0.99191(12) 0.0412(6) Uani 1 1 d .
H27D H 1.1668 0.1702 0.9814 0.062 Uiso 1 1 calc R
H27E H 1.0792 0.2351 1.0317 0.062 Uiso 1 1 calc R
H27F H 1.0481 0.2582 0.9564 0.062 Uiso 1 1 calc R

loop_
_atom_site_aniso_label
_atom_site_aniso_U_11
_atom_site_aniso_U_22
_atom_site_aniso_U_33
_atom_site_aniso_U_23
_atom_site_aniso_U_13
_atom_site_aniso_U_12
Si1A 0.0170(3) 0.0187(3) 0.0180(3) -0.0031(2) -0.00061(19) 0.0009(2)
F1A 0.0214(6) 0.0309(7) 0.0271(6) -0.0022(5) 0.0040(5) 0.0011(5)
F2A 0.0138(5) 0.0339(7) 0.0350(7) -0.0094(5) 0.0032(5) 0.0015(5)
F3A 0.0160(6) 0.0287(7) 0.0337(7) -0.0081(5) -0.0085(5) 0.0051(5)
F4A 0.0217(6) 0.0261(7) 0.0246(6) -0.0022(5) -0.0052(4) 0.0018(5)
C1A 0.0173(9) 0.0129(9) 0.0201(10) -0.0055(7) -0.0011(7) -0.0024(7)
C2A 0.0175(9) 0.0130(10) 0.0203(10) -0.0047(7) -0.0014(7) -0.0027(7)
C3A 0.0193(9) 0.0154(10) 0.0203(10) -0.0041(7) -0.0001(7) -0.0028(7)
C4A 0.0162(9) 0.0145(10) 0.0248(10) -0.0075(8) -0.0015(7) -0.0032(7)
C5A 0.0194(10) 0.0197(10) 0.0233(10) -0.0060(8) 0.0006(7) -0.0030(8)
C6A 0.0128(9) 0.0192(10) 0.0312(11) -0.0108(8) 0.0009(7) -0.0015(7)
C7A 0.0152(9) 0.0173(10) 0.0314(11) -0.0101(8) -0.0070(8) 0.0005(7)
C8A 0.0183(9) 0.0166(10) 0.0234(10) -0.0057(8) -0.0039(7) -0.0018(7)
C9A 0.0173(9) 0.0124(10) 0.0239(10) -0.0067(7) -0.0035(7) -0.0029(7)
C10A 0.0190(9) 0.0152(10) 0.0206(10) -0.0041(7) -0.0018(7) -0.0020(7)
C11A 0.0176(9) 0.0105(9) 0.0211(10) -0.0059(7) -0.0015(7) -0.0033(7)
C12A 0.0150(9) 0.0155(10) 0.0233(11) -0.0062(8) -0.0009(7) 0.0001(7)
C13A 0.0157(9) 0.0217(11) 0.0257(11) -0.0071(8) -0.0010(7) 0.0016(8)
C14A 0.0219(10) 0.0283(12) 0.0241(11) 0.0000(9) -0.0009(8) 0.0033(8)
C15A 0.0230(11) 0.0475(16) 0.0551(16) -0.0125(12) -0.0114(10) 0.0004(10)
C16A 0.0252(11) 0.0401(14) 0.0343(13) -0.0044(10) 0.0011(9) 0.0104(10)
C17A 0.0233(10) 0.0240(11) 0.0241(11) -0.0061(8) -0.0026(8) -0.0018(8)
C18A 0.0377(13) 0.0297(13) 0.0336(13) -0.0125(10) -0.0030(9) -0.0056(10)
C19A 0.0517(15) 0.0397(15) 0.0312(13) -0.0055(11) 0.0040(11) -0.0221(12)
C20A 0.0202(10) 0.0246(11) 0.0225(10) -0.0051(8) -0.0016(7) -0.0019(8)
C21A 0.0212(10) 0.0240(11) 0.0269(11) -0.0084(8) -0.0013(8) 0.0003(8)
C22A 0.0235(10) 0.0224(11) 0.0269(11) -0.0074(8) -0.0019(8) 0.0004(8)
C23A 0.0238(10) 0.0277(12) 0.0302(12) -0.0095(9) -0.0038(8) 0.0012(9)
C24A 0.0220(10) 0.0261(11) 0.0287(11) -0.0060(9) -0.0013(8) 0.0020(8)
C25A 0.0245(11) 0.0317(12) 0.0295(12) -0.0038(9) -0.0012(8) 0.0049(9)
C26A 0.0278(11) 0.0332(13) 0.0327(12) -0.0044(10) 0.0022(9) 0.0061(9)
C27A 0.0401(15) 0.0568(18) 0.0442(15) 0.0015(13) 0.0087(11) 0.0219(13)
Si1B 0.0168(3) 0.0243(3) 0.0164(3) -0.0006(2) -0.00121(19) -0.0010(2)
F1B 0.0178(5) 0.0260(6) 0.0218(6) -0.0031(5) 0.0020(4) 0.0012(4)
F2B 0.0121(5) 0.0297(7) 0.0332(7) -0.0076(5) 0.0007(4) 0.0030(5)
F3B 0.0165(5) 0.0247(6) 0.0323(7) -0.0055(5) -0.0101(4) 0.0050(5)
F4B 0.0220(6) 0.0241(6) 0.0204(6) -0.0019(5) -0.0060(4) 0.0013(5)
C1B 0.0155(9) 0.0140(9) 0.0165(9) -0.0044(7) -0.0014(7) -0.0020(7)
C2B 0.0145(9) 0.0121(9) 0.0191(9) -0.0063(7) -0.0025(7) -0.0022(7)
C3B 0.0166(9) 0.0139(9) 0.0179(9) -0.0054(7) -0.0010(7) -0.0021(7)
C4B 0.0144(9) 0.0136(10) 0.0212(10) -0.0078(7) -0.0025(7) -0.0021(7)
C5B 0.0156(9) 0.0175(10) 0.0214(10) -0.0060(8) -0.0006(7) -0.0015(7)
C6B 0.0117(9) 0.0172(10) 0.0292(11) -0.0099(8) -0.0014(7) 0.0000(7)
C7B 0.0147(9) 0.0160(10) 0.0273(10) -0.0082(8) -0.0079(7) 0.0012(7)
C8B 0.0185(9) 0.0151(10) 0.0205(10) -0.0055(7) -0.0058(7) -0.0019(7)
C9B 0.0152(9) 0.0139(10) 0.0204(10) -0.0064(7) -0.0041(7) -0.0024(7)
C10B 0.0172(9) 0.0155(10) 0.0172(9) -0.0040(7) -0.0028(7) -0.0023(7)
C11B 0.0150(9) 0.0121(9) 0.0188(9) -0.0054(7) -0.0022(7) -0.0029(7)
C12B 0.0113(8) 0.0145(10) 0.0216(10) -0.0055(8) -0.0028(7) 0.0011(7)
C13B 0.0149(9) 0.0193(10) 0.0227(11) -0.0060(8) -0.0029(7) 0.0019(7)
C14B 0.0318(11) 0.0268(12) 0.0231(11) 0.0025(9) -0.0015(8) 0.0043(9)
C15B 0.0433(14) 0.0236(13) 0.0496(15) -0.0065(11) 0.0035(11) -0.0016(10)
C16B 0.0298(12) 0.0359(14) 0.0354(13) -0.0079(10) -0.0070(9) 0.0105(10)
C17B 0.0216(10) 0.0294(12) 0.0206(10) -0.0043(8) -0.0020(8) -0.0057(8)
C18B 0.0243(11) 0.0404(14) 0.0263(11) -0.0005(9) -0.0013(8) -0.0099(9)
C19B 0.0183(10) 0.0393(14) 0.0355(13) 0.0013(10) 0.0010(8) 0.0005(9)
C20B 0.0212(10) 0.0361(13) 0.0202(10) -0.0038(9) -0.0006(8) -0.0041(9)
C21B 0.0198(10) 0.0308(12) 0.0253(11) -0.0054(9) -0.0007(8) -0.0028(8)
C22B 0.0209(10) 0.0392(13) 0.0258(11) -0.0077(9) -0.0038(8) -0.0033(9)
C23B 0.0212(10) 0.0301(12) 0.0241(11) -0.0048(9) -0.0038(8) 0.0001(8)
C24B 0.0222(10) 0.0321(12) 0.0269(11) -0.0072(9) -0.0027(8) 0.0000(9)
C25B 0.0273(11) 0.0252(11) 0.0254(11) -0.0062(9) -0.0020(8) -0.0009(9)
C26B 0.0311(11) 0.0245(12) 0.0306(12) -0.0087(9) -0.0015(9) -0.0015(9)
C27B 0.0571(16) 0.0373(14) 0.0338(13) -0.0135(11) 0.0040(11) -0.0203(12)

loop_
_atom_type_symbol
_atom_type_description
_atom_type_scat_dispersion_real
_atom_type_scat_dispersion_imag
_atom_type_scat_source
C C 0.0181 0.0091 'International Tables Vol C Tables 4.2.6.8 and 6.1.1.4'
H H 0.0000 0.0000 'International Tables Vol C Tables 4.2.6.8 and 6.1.1.4'
F F 0.0727 0.0534 'International Tables Vol C Tables 4.2.6.8 and 6.1.1.4'
Si Si 0.2541 0.3302 'International Tables Vol C Tables 4.2.6.8 and 6.1.1.4'

loop_
_geom_angle_atom_site_label_1
_geom_angle_atom_site_label_2
_geom_angle_atom_site_label_3
_geom_angle
_geom_angle_site_symmetry_1
_geom_angle_site_symmetry_3
C13A Si1A C20A 108.47(9) . .
C13A Si1A C17A 107.02(9) . .
C20A Si1A C17A 109.66(9) . .
C13A Si1A C14A 107.99(9) . .
C20A Si1A C14A 108.92(9) . .
C17A Si1A C14A 114.61(10) . .
C2A C1A C11A 120.27(18) . 2_666
C2A C1A C12A 120.35(17) . .
C11A C1A C12A 119.36(17) 2_666 .
C3A C2A C1A 121.01(18) . .
C3A C2A C11A 119.28(17) . .
C1A C2A C11A 119.70(17) . .
C4A C3A C2A 120.94(18) . .
C4A C3A H3A 119.5 . .
C2A C3A H3A 119.5 . .
C3A C4A C5A 122.00(18) . .
C3A C4A C9A 119.73(17) . .
C5A C4A C9A 118.26(17) . .
F1A C5A C6A 120.06(17) . .
F1A C5A C4A 118.76(17) . .
C6A C5A C4A 121.18(18) . .
F2A C6A C5A 121.49(18) . .
F2A C6A C7A 117.92(17) . .
C5A C6A C7A 120.59(17) . .
F3A C7A C8A 121.94(18) . .
F3A C7A C6A 117.56(17) . .
C8A C7A C6A 120.49(17) . .
F4A C8A C7A 120.06(17) . .
F4A C8A C9A 118.61(16) . .
C7A C8A C9A 121.33(18) . .
C10A C9A C8A 121.99(18) . .
C10A C9A C4A 119.86(17) . .
C8A C9A C4A 118.15(17) . .
C9A C10A C11A 120.99(18) . .
C9A C10A H10A 119.5 . .
C11A C10A H10A 119.5 . .
C10A C11A C1A 120.79(18) . 2_666
C10A C11A C2A 119.17(17) . .
C1A C11A C2A 120.03(17) 2_666 .
C13A C12A C1A 177.3(2) . .
C12A C13A Si1A 177.19(18) . .
C15A C14A C16A 109.86(19) . .
C15A C14A Si1A 110.74(15) . .
C16A C14A Si1A 114.03(15) . .
C15A C14A H14A 107.3 . .
C16A C14A H14A 107.3 . .
Si1A C14A H14A 107.3 . .
C14A C15A H15A 109.5 . .
C14A C15A H15B 109.5 . .
H15A C15A H15B 109.5 . .
C14A C15A H15C 109.5 . .
H15A C15A H15C 109.5 . .
H15B C15A H15C 109.5 . .
C14A C16A H16A 109.5 . .
C14A C16A H16B 109.5 . .
H16A C16A H16B 109.5 . .
C14A C16A H16C 109.5 . .
H16A C16A H16C 109.5 . .
H16B C16A H16C 109.5 . .
C19A C17A C18A 110.56(19) . .
C19A C17A Si1A 111.64(15) . .
C18A C17A Si1A 115.77(15) . .
C19A C17A H17A 106.0 . .
C18A C17A H17A 106.0 . .
Si1A C17A H17A 106.0 . .
C17A C18A H18A 109.5 . .
C17A C18A H18B 109.5 . .
H18A C18A H18B 109.5 . .
C17A C18A H18C 109.5 . .
H18A C18A H18C 109.5 . .
H18B C18A H18C 109.5 . .
C17A C19A H19A 109.5 . .
C17A C19A H19B 109.5 . .
H19A C19A H19B 109.5 . .
C17A C19A H19C 109.5 . .
H19A C19A H19C 109.5 . .
H19B C19A H19C 109.5 . .
C21A C20A Si1A 115.92(14) . .
C21A C20A H20A 108.3 . .
Si1A C20A H20A 108.3 . .
C21A C20A H20B 108.3 . .
Si1A C20A H20B 108.3 . .
H20A C20A H20B 107.4 . .
C22A C21A C20A 112.63(16) . .
C22A C21A H21A 109.1 . .
C20A C21A H21A 109.1 . .
C22A C21A H21B 109.1 . .
C20A C21A H21B 109.1 . .
H21A C21A H21B 107.8 . .
C23A C22A C21A 114.10(17) . .
C23A C22A H22A 108.7 . .
C21A C22A H22A 108.7 . .
C23A C22A H22B 108.7 . .
C21A C22A H22B 108.7 . .
H22A C22A H22B 107.6 . .
C24A C23A C22A 112.92(17) . .
C24A C23A H23A 109.0 . .
C22A C23A H23A 109.0 . .
C24A C23A H23B 109.0 . .
C22A C23A H23B 109.0 . .
H23A C23A H23B 107.8 . .
C23A C24A C25A 114.28(17) . .
C23A C24A H24A 108.7 . .
C25A C24A H24A 108.7 . .
C23A C24A H24B 108.7 . .
C25A C24A H24B 108.7 . .
H24A C24A H24B 107.6 . .
C26A C25A C24A 113.40(18) . .
C26A C25A H25A 108.9 . .
C24A C25A H25A 108.9 . .
C26A C25A H25B 108.9 . .
C24A C25A H25B 108.9 . .
H25A C25A H25B 107.7 . .
C27A C26A C25A 113.6(2) . .
C27A C26A H26A 108.8 . .
C25A C26A H26A 108.8 . .
C27A C26A H26B 108.8 . .
C25A C26A H26B 108.8 . .
H26A C26A H26B 107.7 . .
C26A C27A H27A 109.5 . .
C26A C27A H27B 109.5 . .
H27A C27A H27B 109.5 . .
C26A C27A H27C 109.5 . .
H27A C27A H27C 109.5 . .
H27B C27A H27C 109.5 . .
C13B Si1B C20B 110.19(9) . .
C13B Si1B C17B 108.18(9) . .
C20B Si1B C17B 107.10(9) . .
C13B Si1B C14B 107.23(9) . .
C20B Si1B C14B 113.01(10) . .
C17B Si1B C14B 111.06(10) . .
C11B C1B C2B 119.90(17) 2_656 .
C11B C1B C12B 120.51(16) 2_656 .
C2B C1B C12B 119.58(16) . .
C3B C2B C1B 120.57(17) . .
C3B C2B C11B 119.07(16) . .
C1B C2B C11B 120.35(16) . .
C4B C3B C2B 121.18(17) . .
C4B C3B H3B 119.4 . .
C2B C3B H3B 119.4 . .
C3B C4B C5B 121.81(18) . .
C3B C4B C9B 119.79(16) . .
C5B C4B C9B 118.39(16) . .
F1B C5B C6B 120.02(16) . .
F1B C5B C4B 118.53(16) . .
C6B C5B C4B 121.44(18) . .
F2B C6B C5B 121.45(18) . .
F2B C6B C7B 118.19(16) . .
C5B C6B C7B 120.36(17) . .
F3B C7B C8B 121.72(18) . .
F3B C7B C6B 117.86(16) . .
C8B C7B C6B 120.41(17) . .
F4B C8B C7B 120.04(16) . .
F4B C8B C9B 118.36(16) . .
C7B C8B C9B 121.59(18) . .
C10B C9B C8B 122.44(18) . .
C10B C9B C4B 119.77(17) . .
C8B C9B C4B 117.79(16) . .
C9B C10B C11B 120.93(17) . .
C9B C10B H10B 119.5 . .
C11B C10B H10B 119.5 . .
C10B C11B C1B 120.99(17) . 2_656
C10B C11B C2B 119.26(16) . .
C1B C11B C2B 119.75(17) 2_656 .
C13B C12B C1B 177.65(19) . .
C12B C13B Si1B 175.46(17) . .
C16B C14B C15B 109.59(18) . .
C16B C14B Si1B 112.47(16) . .
C15B C14B Si1B 112.10(15) . .
C16B C14B H14B 107.5 . .
C15B C14B H14B 107.5 . .
Si1B C14B H14B 107.5 . .
C14B C15B H15D 109.5 . .
C14B C15B H15E 109.5 . .
H15D C15B H15E 109.5 . .
C14B C15B H15F 109.5 . .
H15D C15B H15F 109.5 . .
H15E C15B H15F 109.5 . .
C14B C16B H16D 109.5 . .
C14B C16B H16E 109.5 . .
H16D C16B H16E 109.5 . .
C14B C16B H16F 109.5 . .
H16D C16B H16F 109.5 . .
H16E C16B H16F 109.5 . .
C18B C17B C19B 110.86(18) . .
C18B C17B Si1B 110.44(14) . .
C19B C17B Si1B 112.76(15) . .
C18B C17B H17B 107.5 . .
C19B C17B H17B 107.5 . .
Si1B C17B H17B 107.5 . .
C17B C18B H18D 109.5 . .
C17B C18B H18E 109.5 . .
H18D C18B H18E 109.5 . .
C17B C18B H18F 109.5 . .
H18D C18B H18F 109.5 . .
H18E C18B H18F 109.5 . .
C17B C19B H19D 109.5 . .
C17B C19B H19E 109.5 . .
H19D C19B H19E 109.5 . .
C17B C19B H19F 109.5 . .
H19D C19B H19F 109.5 . .
H19E C19B H19F 109.5 . .
C21B C20B Si1B 120.16(14) . .
C21B C20B H20C 107.3 . .
Si1B C20B H20C 107.3 . .
C21B C20B H20D 107.3 . .
Si1B C20B H20D 107.3 . .
H20C C20B H20D 106.9 . .
C22B C21B C20B 112.82(17) . .
C22B C21B H21C 109.0 . .
C20B C21B H21C 109.0 . .
C22B C21B H21D 109.0 . .
C20B C21B H21D 109.0 . .
H21C C21B H21D 107.8 . .
C21B C22B C23B 113.81(17) . .
C21B C22B H22C 108.8 . .
C23B C22B H22C 108.8 . .
C21B C22B H22D 108.8 . .
C23B C22B H22D 108.8 . .
H22C C22B H22D 107.7 . .
C22B C23B C24B 113.99(17) . .
C22B C23B H23C 108.8 . .
C24B C23B H23C 108.8 . .
C22B C23B H23D 108.8 . .
C24B C23B H23D 108.8 . .
H23C C23B H23D 107.6 . .
C25B C24B C23B 113.04(17) . .
C25B C24B H24C 109.0 . .
C23B C24B H24C 109.0 . .
C25B C24B H24D 109.0 . .
C23B C24B H24D 109.0 . .
H24C C24B H24D 107.8 . .
C24B C25B C26B 114.60(18) . .
C24B C25B H25C 108.6 . .
C26B C25B H25C 108.6 . .
C24B C25B H25D 108.6 . .
C26B C25B H25D 108.6 . .
H25C C25B H25D 107.6 . .
C25B C26B C27B 112.82(18) . .
C25B C26B H26C 109.0 . .
C27B C26B H26C 109.0 . .
C25B C26B H26D 109.0 . .
C27B C26B H26D 109.0 . .
H26C C26B H26D 107.8 . .
C26B C27B H27D 109.5 . .
C26B C27B H27E 109.5 . .
H27D C27B H27E 109.5 . .
C26B C27B H27F 109.5 . .
H27D C27B H27F 109.5 . .
H27E C27B H27F 109.5 . .

loop_
_geom_bond_atom_site_label_1
_geom_bond_atom_site_label_2
_geom_bond_distance
_geom_bond_site_symmetry_2
Si1A C13A 1.843(2) .
Si1A C20A 1.879(2) .
Si1A C17A 1.885(2) .
Si1A C14A 1.888(2) .
F1A C5A 1.341(2) .
F2A C6A 1.341(2) .
F3A C7A 1.342(2) .
F4A C8A 1.347(2) .
C1A C2A 1.418(3) .
C1A C11A 1.420(3) 2_666
C1A C12A 1.425(3) .
C2A C3A 1.409(3) .
C2A C11A 1.438(3) .
C3A C4A 1.386(3) .
C3A H3A 0.9500 .
C4A C5A 1.427(3) .
C4A C9A 1.439(3) .
C5A C6A 1.352(3) .
C6A C7A 1.418(3) .
C7A C8A 1.347(3) .
C8A C9A 1.430(3) .
C9A C10A 1.382(3) .
C10A C11A 1.411(3) .
C10A H10A 0.9500 .
C11A C1A 1.420(3) 2_666
C12A C13A 1.210(3) .
C14A C15A 1.529(3) .
C14A C16A 1.532(3) .
C14A H14A 1.0000 .
C15A H15A 0.9800 .
C15A H15B 0.9800 .
C15A H15C 0.9800 .
C16A H16A 0.9800 .
C16A H16B 0.9800 .
C16A H16C 0.9800 .
C17A C19A 1.521(3) .
C17A C18A 1.528(3) .
C17A H17A 1.0000 .
C18A H18A 0.9800 .
C18A H18B 0.9800 .
C18A H18C 0.9800 .
C19A H19A 0.9800 .
C19A H19B 0.9800 .
C19A H19C 0.9800 .
C20A C21A 1.530(3) .
C20A H20A 0.9900 .
C20A H20B 0.9900 .
C21A C22A 1.528(3) .
C21A H21A 0.9900 .
C21A H21B 0.9900 .
C22A C23A 1.523(3) .
C22A H22A 0.9900 .
C22A H22B 0.9900 .
C23A C24A 1.520(3) .
C23A H23A 0.9900 .
C23A H23B 0.9900 .
C24A C25A 1.521(3) .
C24A H24A 0.9900 .
C24A H24B 0.9900 .
C25A C26A 1.520(3) .
C25A H25A 0.9900 .
C25A H25B 0.9900 .
C26A C27A 1.516(3) .
C26A H26A 0.9900 .
C26A H26B 0.9900 .
C27A H27A 0.9800 .
C27A H27B 0.9800 .
C27A H27C 0.9800 .
Si1B C13B 1.849(2) .
Si1B C20B 1.875(2) .
Si1B C17B 1.884(2) .
Si1B C14B 1.886(2) .
F1B C5B 1.344(2) .
F2B C6B 1.342(2) .
F3B C7B 1.340(2) .
F4B C8B 1.343(2) .
C1B C11B 1.418(3) 2_656
C1B C2B 1.422(3) .
C1B C12B 1.429(3) .
C2B C3B 1.411(3) .
C2B C11B 1.436(3) .
C3B C4B 1.381(3) .
C3B H3B 0.9500 .
C4B C5B 1.427(3) .
C4B C9B 1.439(3) .
C5B C6B 1.351(3) .
C6B C7B 1.418(3) .
C7B C8B 1.350(3) .
C8B C9B 1.432(3) .
C9B C10B 1.384(3) .
C10B C11B 1.412(3) .
C10B H10B 0.9500 .
C11B C1B 1.418(3) 2_656
C12B C13B 1.209(3) .
C14B C16B 1.533(3) .
C14B C15B 1.536(3) .
C14B H14B 1.0000 .
C15B H15D 0.9800 .
C15B H15E 0.9800 .
C15B H15F 0.9800 .
C16B H16D 0.9800 .
C16B H16E 0.9800 .
C16B H16F 0.9800 .
C17B C18B 1.529(3) .
C17B C19B 1.535(3) .
C17B H17B 1.0000 .
C18B H18D 0.9800 .
C18B H18E 0.9800 .
C18B H18F 0.9800 .
C19B H19D 0.9800 .
C19B H19E 0.9800 .
C19B H19F 0.9800 .
C20B C21B 1.531(3) .
C20B H20C 0.9900 .
C20B H20D 0.9900 .
C21B C22B 1.521(3) .
C21B H21C 0.9900 .
C21B H21D 0.9900 .
C22B C23B 1.523(3) .
C22B H22C 0.9900 .
C22B H22D 0.9900 .
C23B C24B 1.528(3) .
C23B H23C 0.9900 .
C23B H23D 0.9900 .
C24B C25B 1.517(3) .
C24B H24C 0.9900 .
C24B H24D 0.9900 .
C25B C26B 1.520(3) .
C25B H25C 0.9900 .
C25B H25D 0.9900 .
C26B C27B 1.521(3) .
C26B H26C 0.9900 .
C26B H26D 0.9900 .
C27B H27D 0.9800 .
C27B H27E 0.9800 .
C27B H27F 0.9800 .

loop_
_geom_torsion_atom_site_label_1
_geom_torsion_atom_site_label_2
_geom_torsion_atom_site_label_3
_geom_torsion_atom_site_label_4
_geom_torsion
_geom_torsion_site_symmetry_1
_geom_torsion_site_symmetry_4
C11A C1A C2A C3A -179.80(17) 2_666 .
C12A C1A C2A C3A -1.5(3) . .
C11A C1A C2A C11A -0.8(3) 2_666 .
C12A C1A C2A C11A 177.46(17) . .
C1A C2A C3A C4A 177.66(18) . .
C11A C2A C3A C4A -1.4(3) . .
C2A C3A C4A C5A -178.45(18) . .
C2A C3A C4A C9A 0.2(3) . .
C3A C4A C5A F1A -0.2(3) . .
C9A C4A C5A F1A -178.83(16) . .
C3A C4A C5A C6A 179.02(19) . .
C9A C4A C5A C6A 0.4(3) . .
F1A C5A C6A F2A 0.0(3) . .
C4A C5A C6A F2A -179.17(17) . .
F1A C5A C6A C7A 179.34(17) . .
C4A C5A C6A C7A 0.1(3) . .
F2A C6A C7A F3A -1.9(3) . .
C5A C6A C7A F3A 178.78(17) . .
F2A C6A C7A C8A 178.64(17) . .
C5A C6A C7A C8A -0.7(3) . .
F3A C7A C8A F4A 1.0(3) . .
C6A C7A C8A F4A -179.50(17) . .
F3A C7A C8A C9A -178.77(16) . .
C6A C7A C8A C9A 0.7(3) . .
F4A C8A C9A C10A -0.5(3) . .
C7A C8A C9A C10A 179.33(18) . .
F4A C8A C9A C4A -179.96(16) . .
C7A C8A C9A C4A -0.1(3) . .
C3A C4A C9A C10A 1.4(3) . .
C5A C4A C9A C10A -179.87(17) . .
C3A C4A C9A C8A -179.06(17) . .
C5A C4A C9A C8A -0.4(3) . .
C8A C9A C10A C11A 178.66(17) . .
C4A C9A C10A C11A -1.9(3) . .
C9A C10A C11A C1A -178.19(17) . 2_666
C9A C10A C11A C2A 0.7(3) . .
C3A C2A C11A C10A 0.9(3) . .
C1A C2A C11A C10A -178.09(17) . .
C3A C2A C11A C1A 179.82(17) . 2_666
C1A C2A C11A C1A 0.8(3) . 2_666
C2A C1A C12A C13A -126(4) . .
C11A C1A C12A C13A 53(4) 2_666 .
C1A C12A C13A Si1A 19(7) . .
C20A Si1A C13A C12A 160(3) . .
C17A Si1A C13A C12A 42(3) . .
C14A Si1A C13A C12A -82(3) . .
C13A Si1A C14A C15A -70.21(18) . .
C20A Si1A C14A C15A 47.39(18) . .
C17A Si1A C14A C15A 170.63(15) . .
C13A Si1A C14A C16A 54.29(19) . .
C20A Si1A C14A C16A 171.89(16) . .
C17A Si1A C14A C16A -64.87(19) . .
C13A Si1A C17A C19A 172.24(16) . .
C20A Si1A C17A C19A 54.78(18) . .
C14A Si1A C17A C19A -68.06(18) . .
C13A Si1A C17A C18A -60.09(17) . .
C20A Si1A C17A C18A -177.55(15) . .
C14A Si1A C17A C18A 59.61(18) . .
C13A Si1A C20A C21A -67.39(17) . .
C17A Si1A C20A C21A 49.16(18) . .
C14A Si1A C20A C21A 175.30(15) . .
Si1A C20A C21A C22A -174.41(14) . .
C20A C21A C22A C23A 178.03(18) . .
C21A C22A C23A C24A -168.91(18) . .
C22A C23A C24A C25A -179.84(19) . .
C23A C24A C25A C26A -172.5(2) . .
C24A C25A C26A C27A -178.7(2) . .
C11B C1B C2B C3B 179.78(16) 2_656 .
C12B C1B C2B C3B 1.3(3) . .
C11B C1B C2B C11B 0.8(3) 2_656 .
C12B C1B C2B C11B -177.72(16) . .
C1B C2B C3B C4B -178.37(17) . .
C11B C2B C3B C4B 0.6(3) . .
C2B C3B C4B C5B 178.80(17) . .
C2B C3B C4B C9B -0.4(3) . .
C3B C4B C5B F1B -0.3(3) . .
C9B C4B C5B F1B 178.99(16) . .
C3B C4B C5B C6B -179.69(18) . .
C9B C4B C5B C6B -0.4(3) . .
F1B C5B C6B F2B -0.1(3) . .
C4B C5B C6B F2B 179.35(16) . .
F1B C5B C6B C7B -179.90(16) . .
C4B C5B C6B C7B -0.5(3) . .
F2B C6B C7B F3B 2.2(3) . .
C5B C6B C7B F3B -178.00(17) . .
F2B C6B C7B C8B -178.99(17) . .
C5B C6B C7B C8B 0.8(3) . .
F3B C7B C8B F4B -0.3(3) . .
C6B C7B C8B F4B -179.08(16) . .
F3B C7B C8B C9B 178.54(16) . .
C6B C7B C8B C9B -0.3(3) . .
F4B C8B C9B C10B -1.3(3) . .
C7B C8B C9B C10B 179.87(18) . .
F4B C8B C9B C4B 178.19(15) . .
C7B C8B C9B C4B -0.7(3) . .
C3B C4B C9B C10B -0.3(3) . .
C5B C4B C9B C10B -179.52(17) . .
C3B C4B C9B C8B -179.76(16) . .
C5B C4B C9B C8B 1.0(3) . .
C8B C9B C10B C11B -179.79(17) . .
C4B C9B C10B C11B 0.7(3) . .
C9B C10B C11B C1B 179.11(17) . 2_656
C9B C10B C11B C2B -0.5(3) . .
C3B C2B C11B C10B -0.2(3) . .
C1B C2B C11B C10B 178.85(16) . .
C3B C2B C11B C1B -179.80(16) . 2_656
C1B C2B C11B C1B -0.8(3) . 2_656
C11B C1B C12B C13B -125(5) 2_656 .
C2B C1B C12B C13B 53(5) . .
C1B C12B C13B Si1B 29(6) . .
C20B Si1B C13B C12B -175(2) . .
C17B Si1B C13B C12B -58(2) . .
C14B Si1B C13B C12B 61(2) . .
C13B Si1B C14B C16B 46.76(17) . .
C20B Si1B C14B C16B -74.85(17) . .
C17B Si1B C14B C16B 164.76(15) . .
C13B Si1B C14B C15B -77.26(17) . .
C20B Si1B C14B C15B 161.13(15) . .
C17B Si1B C14B C15B 40.74(18) . .
C13B Si1B C17B C18B -174.11(15) . .
C20B Si1B C17B C18B -55.35(17) . .
C14B Si1B C17B C18B 68.47(17) . .
C13B Si1B C17B C19B -49.46(17) . .
C20B Si1B C17B C19B 69.29(17) . .
C14B Si1B C17B C19B -166.88(15) . .
C13B Si1B C20B C21B -51.60(19) . .
C17B Si1B C20B C21B -169.04(17) . .
C14B Si1B C20B C21B 68.33(19) . .
Si1B C20B C21B C22B -178.37(15) . .
C20B C21B C22B C23B -173.43(18) . .
C21B C22B C23B C24B 177.22(18) . .
C22B C23B C24B C25B -171.26(18) . .
C23B C24B C25B C26B -175.33(18) . .
C24B C25B C26B C27B -176.6(2) . .
